data_2230732
loop_
_publ_author_name
'Fun, Hoong-Kun'
'Arshad, Suhana'
'Garudachari, B.'
'Isloor, Arun M.'
'Satyanarayan, M. N.'

_publ_section_title
;
 2-(4-Chlorophenyl)-2-oxoethyl 2,4-difluorobenzoate
;
_journal_coeditor_code IS2722
_journal_issue 7
_journal_name_full 'Acta Crystallographica Section E'
_journal_page_first o1599
_journal_paper_doi 10.1107/S1600536811020630
_journal_volume 67
_journal_year 2011
_chemical_formula_iupac 'C15 H9 Cl F2 O3'
_chemical_formula_moiety 'C15 H9 Cl F2 O3'
_chemical_formula_sum 'C15 H9 Cl F2 O3'
_chemical_formula_weight 310.67
_chemical_name_systematic
;
2-(4-Chlorophenyl)-2-oxoethyl 2,4-difluorobenzoate
;
_space_group_IT_number 14
_symmetry_cell_setting monoclinic
_symmetry_space_group_name_Hall '-P 2ybc'
_symmetry_space_group_name_H-M 'P 1 21/c 1'
_atom_sites_solution_hydrogens geom
_atom_sites_solution_primary direct
_atom_sites_solution_secondary difmap
_audit_creation_method SHELXL97
_cell_angle_alpha 90.00
_cell_angle_beta 115.939(5)
_cell_angle_gamma 90.00
_cell_formula_units_Z 8
_cell_length_a 16.0179(17)
_cell_length_b 7.9609(8)
_cell_length_c 24.0172(18)
_cell_measurement_reflns_used 3882
_cell_measurement_temperature 296(2)
_cell_measurement_theta_max 22.52
_cell_measurement_theta_min 2.56
_cell_volume 2754.1(5)
_computing_cell_refinement 'SAINT (Bruker, 2009)'
_computing_data_collection 'APEX2 (Bruker, 2009)'
_computing_data_reduction 'SAINT (Bruker, 2009)'
_computing_molecular_graphics 'SHELXTL (Sheldrick, 2008)'
_computing_publication_material
;
SHELXTL (Sheldrick, 2008) and PLATON (Spek, 2009)
;
_computing_structure_refinement 'SHELXTL (Sheldrick, 2008)'
_computing_structure_solution 'SHELXTL (Sheldrick, 2008)'
_diffrn_ambient_temperature 296(2)
_diffrn_measured_fraction_theta_full 0.995
_diffrn_measured_fraction_theta_max 0.995
_diffrn_measurement_device_type 'Bruker SMART APEXII DUO CCD area-detector'
_diffrn_measurement_method '\f and \w'
_diffrn_radiation_monochromator graphite
_diffrn_radiation_source 'fine-focus sealed tube'
_diffrn_radiation_type MoK\a
_diffrn_radiation_wavelength 0.71073
_diffrn_reflns_av_R_equivalents 0.0301
_diffrn_reflns_av_sigmaI/netI 0.0410
_diffrn_reflns_limit_h_max 19
_diffrn_reflns_limit_h_min -20
_diffrn_reflns_limit_k_max 10
_diffrn_reflns_limit_k_min -10
_diffrn_reflns_limit_l_max 31
_diffrn_reflns_limit_l_min -31
_diffrn_reflns_number 17424
_diffrn_reflns_theta_full 27.52
_diffrn_reflns_theta_max 27.52
_diffrn_reflns_theta_min 1.80
_exptl_absorpt_coefficient_mu 0.307
_exptl_absorpt_correction_T_max 0.9744
_exptl_absorpt_correction_T_min 0.8503
_exptl_absorpt_correction_type multi-scan
_exptl_absorpt_process_details '(SADABS; Bruker, 2009)'
_exptl_crystal_colour colourless
_exptl_crystal_density_diffrn 1.499
_exptl_crystal_density_method 'not measured'
_exptl_crystal_description needle
_exptl_crystal_F_000 1264
_exptl_crystal_size_max 0.55
_exptl_crystal_size_mid 0.26
_exptl_crystal_size_min 0.09
_refine_diff_density_max 0.327
_refine_diff_density_min -0.324
_refine_ls_extinction_method none
_refine_ls_goodness_of_fit_ref 1.032
_refine_ls_hydrogen_treatment constr
_refine_ls_matrix_type full
_refine_ls_number_parameters 379
_refine_ls_number_reflns 6308
_refine_ls_number_restraints 0
_refine_ls_restrained_S_all 1.032
_refine_ls_R_factor_all 0.1069
_refine_ls_R_factor_gt 0.0542
_refine_ls_shift/su_max 0.001
_refine_ls_shift/su_mean 0.000
_refine_ls_structure_factor_coef Fsqd
_refine_ls_weighting_details 'calc w = 1/[\s^2^(Fo^2^)+(0.1140P)^2^+0.0306P] where P=(Fo^2^+2Fc^2^)/3'
_refine_ls_weighting_scheme calc
_refine_ls_wR_factor_gt 0.1657
_refine_ls_wR_factor_ref 0.2061
_reflns_number_gt 3353
_reflns_number_total 6308
_reflns_threshold_expression I>2\s(I)
_cod_data_source_file is2722.cif
_cod_data_source_block I
_cod_original_sg_symbol_H-M 'P 21/c'
_cod_database_code 2230732
_cod_database_fobs_code 2230732

loop_
_symmetry_equiv_pos_as_xyz
'x, y, z'
'-x, y+1/2, -z+1/2'
'-x, -y, -z'
'x, -y-1/2, z-1/2'

loop_
_atom_site_type_symbol
_atom_site_label
_atom_site_fract_x
_atom_site_fract_y
_atom_site_fract_z
_atom_site_U_iso_or_equiv
_atom_site_adp_type
_atom_site_calc_flag
_atom_site_refinement_flags
_atom_site_occupancy
_atom_site_symmetry_multiplicity
_atom_site_disorder_assembly
_atom_site_disorder_group
Cl Cl1A 0.01833(6) 0.69373(15) 0.67059(4) 0.1116(4) Uani d . 1 1 . .
F F1A 0.77697(12) 0.3081(3) 1.00087(8) 0.1006(6) Uani d . 1 1 . .
F F2A 0.80582(16) -0.0433(3) 1.16292(10) 0.1139(7) Uani d . 1 1 . .
O O1A 0.32955(14) 0.3728(3) 0.93888(9) 0.0827(6) Uani d . 1 1 . .
O O2A 0.49808(12) 0.3539(2) 0.95029(8) 0.0654(5) Uani d . 1 1 . .
O O3A 0.60473(13) 0.3792(3) 0.91508(8) 0.0869(7) Uani d . 1 1 . .
C C1A 0.1715(2) 0.4728(4) 0.83169(14) 0.0734(8) Uani d . 1 1 . .
H H1AA 0.1615 0.4076 0.8603 0.088 Uiso calc R 1 1 . .
C C2A 0.0965(2) 0.5297(4) 0.77968(15) 0.0828(9) Uani d . 1 1 . .
H H2AA 0.0364 0.5010 0.7727 0.099 Uiso calc R 1 1 . .
C C3A 0.11135(19) 0.6286(4) 0.73861(13) 0.0718(7) Uani d . 1 1 . .
C C4A 0.1996(2) 0.6748(4) 0.74836(13) 0.0710(7) Uani d . 1 1 . .
H H4AA 0.2086 0.7461 0.7208 0.085 Uiso calc R 1 1 . .
C C5A 0.27448(19) 0.6134(4) 0.79980(12) 0.0661(7) Uani d . 1 1 . .
H H5AA 0.3343 0.6413 0.8061 0.079 Uiso calc R 1 1 . .
C C6A 0.26202(17) 0.5109(3) 0.84226(11) 0.0570(6) Uani d . 1 1 . .
C C7A 0.34074(18) 0.4379(3) 0.89723(11) 0.0589(6) Uani d . 1 1 . .
C C8A 0.43456(17) 0.4445(3) 0.89777(11) 0.0608(6) Uani d . 1 1 . .
H H8AA 0.4319 0.3949 0.8601 0.073 Uiso calc R 1 1 . .
H H8AB 0.4547 0.5603 0.8999 0.073 Uiso calc R 1 1 . .
C C9A 0.58203(18) 0.3275(3) 0.95319(11) 0.0590(6) Uani d . 1 1 . .
C C10A 0.64078(17) 0.2283(3) 1.00863(11) 0.0573(6) Uani d . 1 1 . .
C C11A 0.73636(19) 0.2215(4) 1.03031(12) 0.0667(7) Uani d . 1 1 . .
C C12A 0.7933(2) 0.1312(4) 1.08180(13) 0.0754(8) Uani d . 1 1 . .
H H12A 0.8572 0.1285 1.0954 0.091 Uiso calc R 1 1 . .
C C13A 0.7515(2) 0.0455(4) 1.11226(13) 0.0760(8) Uani d . 1 1 . .
C C14A 0.6584(2) 0.0462(4) 1.09386(13) 0.0758(8) Uani d . 1 1 . .
H H14A 0.6325 -0.0152 1.1154 0.091 Uiso calc R 1 1 . .
C C15A 0.6027(2) 0.1400(3) 1.04240(12) 0.0649(7) Uani d . 1 1 . .
H H15A 0.5390 0.1444 1.0301 0.078 Uiso calc R 1 1 . .
Cl Cl1B -0.01753(7) 1.09979(18) 0.57396(5) 0.1307(5) Uani d . 1 1 . .
F F1B 0.70241(15) 1.0849(3) 0.83037(10) 0.1280(9) Uani d . 1 1 . .
F F2B 0.92324(16) 0.8868(4) 1.01835(10) 0.1338(8) Uani d . 1 1 . .
O O1B 0.41561(18) 1.1476(3) 0.79738(10) 0.1000(7) Uani d . 1 1 . .
O O2B 0.54117(14) 0.9566(3) 0.78473(8) 0.0834(6) Uani d . 1 1 . .
O O3B 0.49789(16) 0.8028(3) 0.84487(11) 0.1036(8) Uani d . 1 1 . .
C C1B 0.2248(3) 1.1648(4) 0.71976(14) 0.0828(9) Uani d . 1 1 . .
H H1BA 0.2467 1.2199 0.7577 0.099 Uiso calc R 1 1 . .
C C2B 0.1322(3) 1.1733(5) 0.67968(16) 0.0935(10) Uani d . 1 1 . .
H H2BA 0.0915 1.2341 0.6902 0.112 Uiso calc R 1 1 . .
C C3B 0.1000(2) 1.0906(4) 0.62378(13) 0.0838(9) Uani d . 1 1 . .
C C4B 0.1590(2) 1.0031(4) 0.60703(12) 0.0816(9) Uani d . 1 1 . .
H H4BA 0.1365 0.9495 0.5688 0.098 Uiso calc R 1 1 . .
C C5B 0.2515(2) 0.9953(4) 0.64709(11) 0.0717(7) Uani d . 1 1 . .
H H5BA 0.2916 0.9357 0.6358 0.086 Uiso calc R 1 1 . .
C C6B 0.2865(2) 1.0750(3) 0.70449(11) 0.0644(7) Uani d . 1 1 . .
C C7B 0.3848(2) 1.0667(3) 0.74964(12) 0.0696(7) Uani d . 1 1 . .
C C8B 0.4479(2) 0.9489(5) 0.73696(12) 0.0805(9) Uani d . 1 1 . .
H H8BA 0.4248 0.8350 0.7339 0.097 Uiso calc R 1 1 . .
H H8BB 0.4475 0.9778 0.6976 0.097 Uiso calc R 1 1 . .
C C9B 0.5572(2) 0.8795(4) 0.83760(13) 0.0702(7) Uani d . 1 1 . .
C C10B 0.65445(19) 0.8922(3) 0.88491(12) 0.0629(7) Uani d . 1 1 . .
C C11B 0.7239(2) 0.9844(4) 0.88009(13) 0.0757(8) Uani d . 1 1 . .
C C12B 0.8133(2) 0.9838(5) 0.92315(15) 0.0882(9) Uani d . 1 1 . .
H H12B 0.8582 1.0466 0.9179 0.106 Uiso calc R 1 1 . .
C C13B 0.8352(2) 0.8877(5) 0.97465(14) 0.0862(9) Uani d . 1 1 . .
C C14B 0.7698(3) 0.7944(4) 0.98378(14) 0.0864(9) Uani d . 1 1 . .
H H14B 0.7858 0.7300 1.0193 0.104 Uiso calc R 1 1 . .
C C15B 0.6810(2) 0.8001(4) 0.93878(13) 0.0757(8) Uani d . 1 1 . .
H H15B 0.6359 0.7390 0.9445 0.091 Uiso calc R 1 1 . .

loop_
_atom_site_aniso_label
_atom_site_aniso_U_11
_atom_site_aniso_U_22
_atom_site_aniso_U_33
_atom_site_aniso_U_12
_atom_site_aniso_U_13
_atom_site_aniso_U_23
Cl1A 0.0784(6) 0.1292(9) 0.1112(7) 0.0192(5) 0.0266(5) 0.0172(6)
F1A 0.0685(11) 0.1358(18) 0.1080(13) -0.0061(10) 0.0484(10) 0.0250(11)
F2A 0.1271(17) 0.1155(17) 0.1067(13) 0.0402(13) 0.0580(13) 0.0393(12)
O1A 0.0813(13) 0.0993(16) 0.0837(12) -0.0051(11) 0.0511(11) 0.0162(11)
O2A 0.0666(11) 0.0714(12) 0.0692(10) 0.0014(9) 0.0398(9) 0.0027(9)
O3A 0.0691(12) 0.130(2) 0.0746(11) -0.0026(11) 0.0432(10) 0.0174(11)
C1A 0.0694(18) 0.0748(19) 0.0922(18) -0.0099(15) 0.0504(16) 0.0013(15)
C2A 0.0612(17) 0.091(2) 0.107(2) -0.0066(15) 0.0467(17) 0.0037(18)
C3A 0.0655(17) 0.0686(18) 0.0827(17) 0.0034(14) 0.0337(14) -0.0080(14)
C4A 0.0788(19) 0.0675(18) 0.0772(16) 0.0013(14) 0.0437(15) 0.0051(14)
C5A 0.0656(16) 0.0652(17) 0.0790(16) -0.0064(13) 0.0420(14) -0.0023(13)
C6A 0.0631(15) 0.0524(14) 0.0665(13) -0.0075(11) 0.0386(12) -0.0110(11)
C7A 0.0722(17) 0.0505(14) 0.0670(14) -0.0098(12) 0.0426(13) -0.0107(12)
C8A 0.0652(16) 0.0622(16) 0.0629(13) -0.0041(12) 0.0352(12) -0.0022(12)
C9A 0.0619(15) 0.0620(16) 0.0619(13) -0.0168(12) 0.0352(12) -0.0134(12)
C10A 0.0647(15) 0.0523(15) 0.0632(13) -0.0099(12) 0.0356(12) -0.0121(11)
C11A 0.0684(17) 0.0688(18) 0.0739(15) -0.0073(14) 0.0414(14) -0.0037(13)
C12A 0.0723(18) 0.078(2) 0.0825(17) 0.0069(15) 0.0396(15) -0.0008(15)
C13A 0.096(2) 0.0638(18) 0.0739(16) 0.0151(16) 0.0419(16) 0.0045(14)
C14A 0.099(2) 0.0632(18) 0.0848(18) -0.0055(16) 0.0580(18) 0.0019(15)
C15A 0.0722(17) 0.0585(16) 0.0745(15) -0.0096(13) 0.0416(14) -0.0075(13)
Cl1B 0.0942(7) 0.1856(13) 0.1040(7) 0.0478(7) 0.0356(6) 0.0041(7)
F1B 0.1063(16) 0.154(2) 0.1211(15) -0.0321(14) 0.0474(13) 0.0536(14)
F2B 0.0901(15) 0.181(2) 0.1081(15) -0.0141(15) 0.0231(13) 0.0130(15)
O1B 0.1165(19) 0.0871(16) 0.0938(15) -0.0155(13) 0.0435(14) -0.0334(12)
O2B 0.0794(14) 0.1104(17) 0.0709(11) -0.0151(12) 0.0426(11) -0.0034(11)
O3B 0.0879(16) 0.0978(17) 0.1253(18) -0.0294(13) 0.0468(14) 0.0205(14)
C1B 0.109(3) 0.075(2) 0.0801(18) 0.0001(17) 0.0553(19) -0.0151(15)
C2B 0.106(3) 0.095(3) 0.096(2) 0.026(2) 0.059(2) -0.0040(19)
C3B 0.085(2) 0.097(2) 0.0764(17) 0.0228(17) 0.0423(16) 0.0098(16)
C4B 0.087(2) 0.102(2) 0.0608(15) 0.0152(17) 0.0365(16) -0.0038(15)
C5B 0.085(2) 0.078(2) 0.0655(15) 0.0082(15) 0.0451(15) -0.0012(13)
C6B 0.0864(19) 0.0554(16) 0.0664(14) -0.0021(13) 0.0472(14) 0.0018(12)
C7B 0.093(2) 0.0588(17) 0.0702(15) -0.0190(14) 0.0481(16) -0.0099(13)
C8B 0.077(2) 0.103(2) 0.0665(15) -0.0066(16) 0.0357(15) -0.0138(15)
C9B 0.0790(19) 0.0623(17) 0.0821(17) -0.0141(15) 0.0470(15) -0.0104(14)
C10B 0.0774(18) 0.0541(16) 0.0727(15) -0.0107(13) 0.0473(14) -0.0084(12)
C11B 0.089(2) 0.0713(19) 0.0778(17) -0.0086(16) 0.0466(17) 0.0091(15)
C12B 0.080(2) 0.100(3) 0.094(2) -0.0243(18) 0.0477(18) -0.0006(19)
C13B 0.075(2) 0.103(3) 0.0771(18) -0.0093(18) 0.0295(16) -0.0089(17)
C14B 0.107(3) 0.086(2) 0.0711(17) -0.0115(19) 0.0433(18) 0.0055(16)
C15B 0.095(2) 0.0682(19) 0.0792(17) -0.0194(15) 0.0523(17) -0.0038(14)

loop_
_atom_type_symbol
_atom_type_description
_atom_type_scat_dispersion_real
_atom_type_scat_dispersion_imag
_atom_type_scat_source
C C 0.0033 0.0016 'International Tables Vol C Tables 4.2.6.8 and 6.1.1.4'
H H 0.0000 0.0000 'International Tables Vol C Tables 4.2.6.8 and 6.1.1.4'
O O 0.0106 0.0060 'International Tables Vol C Tables 4.2.6.8 and 6.1.1.4'
F F 0.0171 0.0103 'International Tables Vol C Tables 4.2.6.8 and 6.1.1.4'
Cl Cl 0.1484 0.1585 'International Tables Vol C Tables 4.2.6.8 and 6.1.1.4'

loop_
_geom_angle_atom_site_label_1
_geom_angle_atom_site_label_2
_geom_angle_atom_site_label_3
_geom_angle_site_symmetry_1
_geom_angle_site_symmetry_3
_geom_angle
_geom_angle_publ_flag
C9A O2A C8A . . 116.13(18) ?
C2A C1A C6A . . 121.3(3) ?
C2A C1A H1AA . . 119.3 ?
C6A C1A H1AA . . 119.3 ?
C3A C2A C1A . . 119.2(3) ?
C3A C2A H2AA . . 120.4 ?
C1A C2A H2AA . . 120.4 ?
C2A C3A C4A . . 121.5(3) ?
C2A C3A Cl1A . . 120.2(2) ?
C4A C3A Cl1A . . 118.3(2) ?
C3A C4A C5A . . 118.8(3) ?
C3A C4A H4AA . . 120.6 ?
C5A C4A H4AA . . 120.6 ?
C4A C5A C6A . . 121.2(2) ?
C4A C5A H5AA . . 119.4 ?
C6A C5A H5AA . . 119.4 ?
C5A C6A C1A . . 117.9(3) ?
C5A C6A C7A . . 122.9(2) ?
C1A C6A C7A . . 119.2(2) ?
O1A C7A C6A . . 121.8(2) ?
O1A C7A C8A . . 121.3(2) ?
C6A C7A C8A . . 116.85(19) ?
O2A C8A C7A . . 108.40(19) ?
O2A C8A H8AA . . 110.0 ?
C7A C8A H8AA . . 110.0 ?
O2A C8A H8AB . . 110.0 ?
C7A C8A H8AB . . 110.0 ?
H8AA C8A H8AB . . 108.4 ?
O3A C9A O2A . . 122.9(2) ?
O3A C9A C10A . . 125.9(2) ?
O2A C9A C10A . . 111.19(19) ?
C11A C10A C15A . . 116.9(2) ?
C11A C10A C9A . . 121.5(2) ?
C15A C10A C9A . . 121.5(2) ?
F1A C11A C12A . . 117.3(2) ?
F1A C11A C10A . . 119.5(2) ?
C12A C11A C10A . . 123.2(2) ?
C13A C12A C11A . . 117.0(3) ?
C13A C12A H12A . . 121.5 ?
C11A C12A H12A . . 121.5 ?
F2A C13A C14A . . 118.7(3) ?
F2A C13A C12A . . 118.1(3) ?
C14A C13A C12A . . 123.2(3) ?
C13A C14A C15A . . 118.7(3) ?
C13A C14A H14A . . 120.7 ?
C15A C14A H14A . . 120.7 ?
C14A C15A C10A . . 121.0(3) ?
C14A C15A H15A . . 119.5 ?
C10A C15A H15A . . 119.5 ?
C9B O2B C8B . . 116.3(2) ?
C2B C1B C6B . . 121.0(3) ?
C2B C1B H1BA . . 119.5 ?
C6B C1B H1BA . . 119.5 ?
C1B C2B C3B . . 119.3(3) ?
C1B C2B H2BA . . 120.4 ?
C3B C2B H2BA . . 120.4 ?
C4B C3B C2B . . 121.2(3) ?
C4B C3B Cl1B . . 120.0(2) ?
C2B C3B Cl1B . . 118.8(2) ?
C3B C4B C5B . . 119.4(3) ?
C3B C4B H4BA . . 120.3 ?
C5B C4B H4BA . . 120.3 ?
C4B C5B C6B . . 121.2(3) ?
C4B C5B H5BA . . 119.4 ?
C6B C5B H5BA . . 119.4 ?
C1B C6B C5B . . 118.0(3) ?
C1B C6B C7B . . 118.9(2) ?
C5B C6B C7B . . 123.1(2) ?
O1B C7B C6B . . 122.2(3) ?
O1B C7B C8B . . 119.3(3) ?
C6B C7B C8B . . 118.4(2) ?
O2B C8B C7B . . 111.6(2) ?
O2B C8B H8BA . . 109.3 ?
C7B C8B H8BA . . 109.3 ?
O2B C8B H8BB . . 109.3 ?
C7B C8B H8BB . . 109.3 ?
H8BA C8B H8BB . . 108.0 ?
O3B C9B O2B . . 122.5(3) ?
O3B C9B C10B . . 123.8(3) ?
O2B C9B C10B . . 113.6(2) ?
C11B C10B C15B . . 115.6(3) ?
C11B C10B C9B . . 126.2(2) ?
C15B C10B C9B . . 118.2(2) ?
C12B C11B F1B . . 117.0(3) ?
C12B C11B C10B . . 123.9(3) ?
F1B C11B C10B . . 119.1(3) ?
C11B C12B C13B . . 117.6(3) ?
C11B C12B H12B . . 121.2 ?
C13B C12B H12B . . 121.2 ?
F2B C13B C12B . . 118.6(3) ?
F2B C13B C14B . . 119.0(3) ?
C12B C13B C14B . . 122.3(3) ?
C15B C14B C13B . . 117.3(3) ?
C15B C14B H14B . . 121.3 ?
C13B C14B H14B . . 121.3 ?
C14B C15B C10B . . 123.3(3) ?
C14B C15B H15B . . 118.4 ?
C10B C15B H15B . . 118.4 ?

loop_
_geom_bond_atom_site_label_1
_geom_bond_atom_site_label_2
_geom_bond_site_symmetry_2
_geom_bond_distance
_geom_bond_publ_flag
Cl1A C3A . 1.740(3) ?
F1A C11A . 1.342(3) ?
F2A C13A . 1.346(3) ?
O1A C7A . 1.207(3) ?
O2A C9A . 1.332(3) ?
O2A C8A . 1.423(3) ?
O3A C9A . 1.196(3) ?
C1A C2A . 1.377(4) ?
C1A C6A . 1.392(4) ?
C1A H1AA . 0.9300 ?
C2A C3A . 1.362(4) ?
C2A H2AA . 0.9300 ?
C3A C4A . 1.378(4) ?
C4A C5A . 1.381(4) ?
C4A H4AA . 0.9300 ?
C5A C6A . 1.387(3) ?
C5A H5AA . 0.9300 ?
C6A C7A . 1.488(4) ?
C7A C8A . 1.498(3) ?
C8A H8AA . 0.9700 ?
C8A H8AB . 0.9700 ?
C9A C10A . 1.479(4) ?
C10A C11A . 1.386(4) ?
C10A C15A . 1.399(3) ?
C11A C12A . 1.375(4) ?
C12A C13A . 1.370(4) ?
C12A H12A . 0.9300 ?
C13A C14A . 1.357(4) ?
C14A C15A . 1.384(4) ?
C14A H14A . 0.9300 ?
C15A H15A . 0.9300 ?
Cl1B C3B . 1.735(3) ?
F1B C11B . 1.351(3) ?
F2B C13B . 1.340(4) ?
O1B C7B . 1.216(3) ?
O2B C9B . 1.330(3) ?
O2B C8B . 1.432(3) ?
O3B C9B . 1.204(3) ?
C1B C2B . 1.372(5) ?
C1B C6B . 1.393(4) ?
C1B H1BA . 0.9300 ?
C2B C3B . 1.377(5) ?
C2B H2BA . 0.9300 ?
C3B C4B . 1.368(4) ?
C4B C5B . 1.370(4) ?
C4B H4BA . 0.9300 ?
C5B C6B . 1.393(3) ?
C5B H5BA . 0.9300 ?
C6B C7B . 1.472(4) ?
C7B C8B . 1.504(4) ?
C8B H8BA . 0.9700 ?
C8B H8BB . 0.9700 ?
C9B C10B . 1.477(4) ?
C10B C11B . 1.380(4) ?
C10B C15B . 1.382(4) ?
C11B C12B . 1.350(4) ?
C12B C13B . 1.363(4) ?
C12B H12B . 0.9300 ?
C13B C14B . 1.378(5) ?
C14B C15B . 1.360(4) ?
C14B H14B . 0.9300 ?
C15B H15B . 0.9300 ?

loop_
_geom_hbond_atom_site_label_D
_geom_hbond_atom_site_label_H
_geom_hbond_atom_site_label_A
_geom_hbond_site_symmetry_A
_geom_hbond_distance_DH
_geom_hbond_distance_HA
_geom_hbond_distance_DA
_geom_hbond_angle_DHA
_geom_hbond_publ_flag
C8A H8AB O3B . 0.9700 2.6000 3.451(4) 147.00 yes
C8A H8AA O1B 1_545 0.9700 2.4200 3.294(3) 149.00 yes
C5B H5BA O3A 2_656 0.9300 2.5000 3.376(4) 158.00 yes
C8B H8BB O3A 2_656 0.9700 2.5800 3.415(3) 144.00 yes
C14B H14B O1A 3_667 0.9300 2.5900 3.216(5) 125.00 yes

loop_
_geom_torsion_atom_site_label_1
_geom_torsion_atom_site_label_2
_geom_torsion_atom_site_label_3
_geom_torsion_atom_site_label_4
_geom_torsion_site_symmetry_1
_geom_torsion_site_symmetry_2
_geom_torsion_site_symmetry_3
_geom_torsion_site_symmetry_4
_geom_torsion
_geom_torsion_publ_flag
C6A C1A C2A C3A . . . . -1.6(5) ?
C1A C2A C3A C4A . . . . -0.9(5) ?
C1A C2A C3A Cl1A . . . . 176.8(2) ?
C2A C3A C4A C5A . . . . 2.6(4) ?
Cl1A C3A C4A C5A . . . . -175.1(2) ?
C3A C4A C5A C6A . . . . -1.8(4) ?
C4A C5A C6A C1A . . . . -0.5(4) ?
C4A C5A C6A C7A . . . . 178.1(2) ?
C2A C1A C6A C5A . . . . 2.3(4) ?
C2A C1A C6A C7A . . . . -176.4(3) ?
C5A C6A C7A O1A . . . . 167.5(2) ?
C1A C6A C7A O1A . . . . -13.9(4) ?
C5A C6A C7A C8A . . . . -14.2(3) ?
C1A C6A C7A C8A . . . . 164.4(2) ?
C9A O2A C8A C7A . . . . 171.1(2) ?
O1A C7A C8A O2A . . . . 4.4(3) ?
C6A C7A C8A O2A . . . . -173.96(19) ?
C8A O2A C9A O3A . . . . 1.6(4) ?
C8A O2A C9A C10A . . . . -178.4(2) ?
O3A C9A C10A C11A . . . . 16.9(4) ?
O2A C9A C10A C11A . . . . -163.1(2) ?
O3A C9A C10A C15A . . . . -164.6(3) ?
O2A C9A C10A C15A . . . . 15.4(3) ?
C15A C10A C11A F1A . . . . -177.9(2) ?
C9A C10A C11A F1A . . . . 0.7(4) ?
C15A C10A C11A C12A . . . . 1.1(4) ?
C9A C10A C11A C12A . . . . 179.7(2) ?
F1A C11A C12A C13A . . . . 178.9(3) ?
C10A C11A C12A C13A . . . . -0.2(4) ?
C11A C12A C13A F2A . . . . -179.8(2) ?
C11A C12A C13A C14A . . . . 0.1(4) ?
F2A C13A C14A C15A . . . . 178.8(2) ?
C12A C13A C14A C15A . . . . -1.1(4) ?
C13A C14A C15A C10A . . . . 2.1(4) ?
C11A C10A C15A C14A . . . . -2.1(4) ?
C9A C10A C15A C14A . . . . 179.4(2) ?
C6B C1B C2B C3B . . . . 0.4(5) ?
C1B C2B C3B C4B . . . . -1.3(5) ?
C1B C2B C3B Cl1B . . . . 179.1(3) ?
C2B C3B C4B C5B . . . . 1.1(5) ?
Cl1B C3B C4B C5B . . . . -179.3(3) ?
C3B C4B C5B C6B . . . . -0.1(5) ?
C2B C1B C6B C5B . . . . 0.5(4) ?
C2B C1B C6B C7B . . . . -178.6(3) ?
C4B C5B C6B C1B . . . . -0.7(4) ?
C4B C5B C6B C7B . . . . 178.4(3) ?
C1B C6B C7B O1B . . . . -6.7(4) ?
C5B C6B C7B O1B . . . . 174.1(3) ?
C1B C6B C7B C8B . . . . 170.9(3) ?
C5B C6B C7B C8B . . . . -8.2(4) ?
C9B O2B C8B C7B . . . . 75.9(3) ?
O1B C7B C8B O2B . . . . -2.8(4) ?
C6B C7B C8B O2B . . . . 179.4(2) ?
C8B O2B C9B O3B . . . . 2.2(4) ?
C8B O2B C9B C10B . . . . -179.9(2) ?
O3B C9B C10B C11B . . . . -176.8(3) ?
O2B C9B C10B C11B . . . . 5.3(4) ?
O3B C9B C10B C15B . . . . 5.4(4) ?
O2B C9B C10B C15B . . . . -172.5(2) ?
C15B C10B C11B C12B . . . . 2.1(4) ?
C9B C10B C11B C12B . . . . -175.8(3) ?
C15B C10B C11B F1B . . . . -176.4(3) ?
C9B C10B C11B F1B . . . . 5.7(4) ?
F1B C11B C12B C13B . . . . 177.6(3) ?
C10B C11B C12B C13B . . . . -0.9(5) ?
C11B C12B C13B F2B . . . . -179.2(3) ?
C11B C12B C13B C14B . . . . -0.5(5) ?
F2B C13B C14B C15B . . . . 179.2(3) ?
C12B C13B C14B C15B . . . . 0.5(5) ?
C13B C14B C15B C10B . . . . 0.9(5) ?
C11B C10B C15B C14B . . . . -2.1(4) ?
C9B C10B C15B C14B . . . . 176.0(3) ?
